data_7057292
loop_
_publ_author_name
'Kushwaha, Archana'
'Patil, Sagar K.'
'Das, Dipanwita'

_publ_section_title
;
 A pyrene-benzimidazole composed effective fluoride sensor: potential
 mimicking of a Boolean logic gate
;
_journal_issue 11
_journal_name_full 'New Journal of Chemistry'
_journal_page_first 9200
_journal_paper_doi 10.1039/C8NJ01011K
_journal_volume 42
_journal_year 2018
_chemical_formula_moiety 'C23 H14 N2'
_chemical_formula_sum 'C23 H14 N2'
_chemical_formula_weight 318.36
_space_group_crystal_system orthorhombic
_space_group_IT_number 61
_space_group_name_Hall '-P 2ac 2ab'
_space_group_name_H-M_alt 'P b c a'
_symmetry_space_group_name_Hall '-P 2ac 2ab'
_symmetry_space_group_name_H-M 'P b c a'
_atom_sites_solution_hydrogens mixed
_audit_creation_method SHELXL-2014/7
_audit_update_record
;
2017-11-20 deposited with the CCDC.
2018-04-13 downloaded from the CCDC.
;
_cell_angle_alpha 90
_cell_angle_beta 90
_cell_angle_gamma 90
_cell_formula_units_Z 8
_cell_length_a 8.78730(10)
_cell_length_b 9.66370(10)
_cell_length_c 36.9535(5)
_cell_measurement_reflns_used 7470
_cell_measurement_temperature 296(2)
_cell_measurement_theta_max 71.91
_cell_measurement_theta_min 2.39
_cell_volume 3138.01(6)
_computing_cell_refinement 'APEX3/SAINT (Bruker, 2016)'
_computing_data_collection 'APEX3(Bruker, 2016)'
_computing_data_reduction 'SAINT/XPREP (Bruker, 2016)'
_computing_molecular_graphics 'ORTEP3 (Farrugia, 1997) and Mercury (Bruno et al., 2002)'
_computing_publication_material 'SHELXL-2014/7 (Sheldrick, 2014)'
_computing_structure_refinement 'SHELXL-2014/7 (Sheldrick, 2014)'
_computing_structure_solution 'SHELXT-2014/5 (Sheldrick, 2014)'
_diffrn_ambient_temperature 296(2)
_diffrn_measured_fraction_theta_full 0.996
_diffrn_measured_fraction_theta_max 0.996
_diffrn_measurement_device_type 'Bruker axs kappa apex3 CMOS Diffractometer'
_diffrn_measurement_method '\w and \f scan'
_diffrn_radiation_source 'micro-focus sealed tube'
_diffrn_radiation_type CuK\a
_diffrn_radiation_wavelength 1.54178
_diffrn_reflns_av_R_equivalents 0.0626
_diffrn_reflns_av_unetI/netI 0.0295
_diffrn_reflns_Laue_measured_fraction_full 0.996
_diffrn_reflns_Laue_measured_fraction_max 0.996
_diffrn_reflns_limit_h_max 10
_diffrn_reflns_limit_h_min -10
_diffrn_reflns_limit_k_max 11
_diffrn_reflns_limit_k_min -11
_diffrn_reflns_limit_l_max 39
_diffrn_reflns_limit_l_min -45
_diffrn_reflns_number 22409
_diffrn_reflns_point_group_measured_fraction_full 0.996
_diffrn_reflns_point_group_measured_fraction_max 0.996
_diffrn_reflns_theta_full 67.679
_diffrn_reflns_theta_max 72.223
_diffrn_reflns_theta_min 5.575
_exptl_absorpt_coefficient_mu 0.618
_exptl_absorpt_correction_T_max 0.7536
_exptl_absorpt_correction_T_min 0.6664
_exptl_absorpt_correction_type multi-scan
_exptl_absorpt_process_details 'SADABS (Bruker, 2016)'
_exptl_crystal_colour yellow
_exptl_crystal_density_diffrn 1.348
_exptl_crystal_description needle
_exptl_crystal_F_000 1328
_exptl_crystal_size_max 0.100
_exptl_crystal_size_mid 0.100
_exptl_crystal_size_min 0.050
_refine_diff_density_max 0.168
_refine_diff_density_min -0.130
_refine_diff_density_rms 0.030
_refine_ls_extinction_coef 0.0023(4)
_refine_ls_extinction_expression Fc^*^=kFc[1+0.001xFc^2^\l^3^/sin(2\q)]^-1/4^
_refine_ls_extinction_method 'SHELXL-2014/7 (Sheldrick 2014'
_refine_ls_goodness_of_fit_ref 1.028
_refine_ls_hydrogen_treatment mixed
_refine_ls_matrix_type full
_refine_ls_number_parameters 231
_refine_ls_number_reflns 3075
_refine_ls_number_restraints 0
_refine_ls_restrained_S_all 1.028
_refine_ls_R_factor_all 0.0555
_refine_ls_R_factor_gt 0.0410
_refine_ls_shift/su_max 0.000
_refine_ls_shift/su_mean 0.000
_refine_ls_structure_factor_coef Fsqd
_refine_ls_weighting_details 'w=1/[\s^2^(Fo^2^)+(0.0474P)^2^+0.8182P] where P=(Fo^2^+2Fc^2^)/3'
_refine_ls_weighting_scheme calc
_refine_ls_wR_factor_gt 0.0991
_refine_ls_wR_factor_ref 0.1081
_reflns_Friedel_coverage 0.000
_reflns_number_gt 2455
_reflns_number_total 3075
_reflns_threshold_expression 'I > 2\s(I)'
_cod_data_source_file c8nj01011k2.cif
_cod_data_source_block PYRE
_cod_depositor_comments 'Adding full bibliography for 7057292.cif.'
_cod_database_code 7057292
_shelx_shelxl_version_number 2014/7
_shelx_space_group_comment
;
The symmetry employed for this shelxl refinement is uniquely defined
by the following loop, which should always be used as a source of
symmetry information in preference to the above space-group names.
They are only intended as comments.
;
_shelx_estimated_absorpt_t_min 0.941
_shelx_estimated_absorpt_t_max 0.970

loop_
_space_group_symop_operation_xyz
'x, y, z'
'-x+1/2, -y, z+1/2'
'-x, y+1/2, -z+1/2'
'x+1/2, -y+1/2, -z'
'-x, -y, -z'
'x-1/2, y, -z-1/2'
'x, -y-1/2, z-1/2'
'-x-1/2, y-1/2, z'

loop_
_atom_site_label
_atom_site_type_symbol
_atom_site_fract_x
_atom_site_fract_y
_atom_site_fract_z
_atom_site_U_iso_or_equiv
_atom_site_adp_type
_atom_site_occupancy
_atom_site_site_symmetry_order
_atom_site_calc_flag
_atom_site_refinement_flags_posn
_atom_site_refinement_flags_adp
C1 C -0.07661(19) 0.66917(15) 0.28939(4) 0.0456(4) Uani 1 1 d . .
H1 H -0.1007 0.5756 0.2908 0.055 Uiso 1 1 calc R U
C2 C -0.16563(19) 0.75944(17) 0.26971(4) 0.0501(4) Uani 1 1 d . .
H2 H -0.2502 0.7259 0.2574 0.060 Uiso 1 1 calc R U
C3 C -0.13091(19) 0.90044(16) 0.26794(4) 0.0476(4) Uani 1 1 d . .
H3 H -0.1926 0.9586 0.2543 0.057 Uiso 1 1 calc R U
C4 C -0.00774(19) 0.95551(15) 0.28595(4) 0.0440(4) Uani 1 1 d . .
H4 H 0.0136 1.0497 0.2853 0.053 Uiso 1 1 calc R U
C5 C 0.08302(16) 0.86346(14) 0.30513(4) 0.0352(3) Uani 1 1 d . .
C6 C 0.05015(16) 0.72201(13) 0.30711(4) 0.0353(3) Uani 1 1 d . .
C7 C 0.25881(17) 0.75436(14) 0.33655(4) 0.0355(3) Uani 1 1 d . .
C8 C 0.40453(17) 0.73327(14) 0.35542(4) 0.0378(3) Uani 1 1 d . .
C9 C 0.53045(18) 0.80666(16) 0.34282(5) 0.0473(4) Uani 1 1 d . .
H9 H 0.5173 0.8716 0.3245 0.057 Uiso 1 1 calc R U
C10 C 0.67393(18) 0.78534(17) 0.35683(5) 0.0511(4) Uani 1 1 d . .
H10 H 0.7556 0.8367 0.3481 0.061 Uiso 1 1 calc R U
C11 C 0.69760(17) 0.68768(17) 0.38391(4) 0.0458(4) Uani 1 1 d . .
C12 C 0.8464(2) 0.6577(2) 0.39780(5) 0.0604(5) Uani 1 1 d . .
H12 H 0.9305 0.7024 0.3880 0.072 Uiso 1 1 calc R U
C13 C 0.8664(2) 0.5658(2) 0.42477(5) 0.0657(5) Uani 1 1 d . .
H13 H 0.9644 0.5481 0.4331 0.079 Uiso 1 1 calc R U
C14 C 0.7413(2) 0.4952(2) 0.44083(5) 0.0556(4) Uani 1 1 d . .
C15 C 0.7589(2) 0.4033(2) 0.46977(5) 0.0728(6) Uani 1 1 d . .
H15 H 0.8556 0.3865 0.4790 0.087 Uiso 1 1 calc R U
C16 C 0.6354(3) 0.3374(3) 0.48482(6) 0.0806(7) Uani 1 1 d . .
H16 H 0.6494 0.2774 0.5042 0.097 Uiso 1 1 calc R U
C17 C 0.4914(2) 0.3593(2) 0.47144(6) 0.0737(6) Uani 1 1 d . .
H17 H 0.4092 0.3137 0.4819 0.088 Uiso 1 1 calc R U
C18 C 0.4668(2) 0.44915(19) 0.44239(5) 0.0541(4) Uani 1 1 d . .
C19 C 0.3192(2) 0.4758(2) 0.42787(5) 0.0586(5) Uani 1 1 d . .
H19 H 0.2357 0.4300 0.4376 0.070 Uiso 1 1 calc R U
C20 C 0.29712(18) 0.56555(17) 0.40037(4) 0.0483(4) Uani 1 1 d . .
H20 H 0.1990 0.5805 0.3918 0.058 Uiso 1 1 calc R U
C21 C 0.42208(17) 0.63840(15) 0.38411(4) 0.0379(3) Uani 1 1 d . .
C22 C 0.57063(17) 0.61513(15) 0.39816(4) 0.0408(4) Uani 1 1 d . .
C23 C 0.59256(18) 0.51947(17) 0.42710(4) 0.0462(4) Uani 1 1 d . .
N1 N 0.16190(14) 0.65541(11) 0.32724(3) 0.0377(3) Uani 1 1 d . .
N2 N 0.21640(14) 0.88078(12) 0.32400(3) 0.0382(3) Uani 1 1 d . .
H1B H 0.268(2) 0.9635(18) 0.3278(4) 0.052(5) Uiso 1 1 d . .

loop_
_atom_site_aniso_label
_atom_site_aniso_U_11
_atom_site_aniso_U_22
_atom_site_aniso_U_33
_atom_site_aniso_U_23
_atom_site_aniso_U_13
_atom_site_aniso_U_12
C1 0.0478(9) 0.0334(7) 0.0557(9) -0.0012(7) -0.0085(7) -0.0022(7)
C2 0.0468(9) 0.0498(9) 0.0537(10) -0.0048(7) -0.0147(8) 0.0033(8)
C3 0.0492(9) 0.0442(8) 0.0495(9) 0.0044(7) -0.0078(7) 0.0120(7)
C4 0.0501(9) 0.0307(7) 0.0510(9) 0.0051(6) -0.0014(7) 0.0066(6)
C5 0.0369(8) 0.0295(7) 0.0393(7) 0.0010(6) 0.0024(6) 0.0021(6)
C6 0.0366(8) 0.0290(7) 0.0405(7) 0.0013(6) 0.0005(6) 0.0039(6)
C7 0.0368(7) 0.0285(6) 0.0412(7) 0.0028(6) 0.0023(6) 0.0015(6)
C8 0.0355(7) 0.0324(7) 0.0456(8) -0.0005(6) -0.0001(6) 0.0014(6)
C9 0.0434(9) 0.0403(8) 0.0583(10) 0.0108(7) -0.0005(7) -0.0035(7)
C10 0.0378(9) 0.0522(9) 0.0632(10) 0.0069(8) 0.0035(7) -0.0084(7)
C11 0.0354(8) 0.0491(9) 0.0529(9) -0.0020(7) -0.0003(7) 0.0004(7)
C12 0.0355(9) 0.0750(12) 0.0707(12) 0.0051(10) -0.0005(8) -0.0022(8)
C13 0.0381(9) 0.0853(14) 0.0738(12) 0.0077(11) -0.0098(9) 0.0090(9)
C14 0.0463(9) 0.0651(11) 0.0553(10) 0.0043(9) -0.0051(8) 0.0120(8)
C15 0.0568(12) 0.0903(15) 0.0712(12) 0.0215(11) -0.0130(10) 0.0186(11)
C16 0.0747(14) 0.0961(16) 0.0712(13) 0.0358(12) -0.0054(11) 0.0206(13)
C17 0.0615(12) 0.0861(14) 0.0735(13) 0.0364(11) 0.0042(10) 0.0100(11)
C18 0.0486(10) 0.0618(10) 0.0518(10) 0.0147(8) 0.0022(8) 0.0088(8)
C19 0.0424(9) 0.0717(12) 0.0618(11) 0.0247(9) 0.0064(8) -0.0008(8)
C20 0.0354(8) 0.0567(10) 0.0529(9) 0.0136(8) 0.0004(7) 0.0021(7)
C21 0.0356(8) 0.0370(7) 0.0412(8) 0.0006(6) 0.0015(6) 0.0031(6)
C22 0.0373(8) 0.0417(8) 0.0434(8) -0.0014(6) 0.0007(6) 0.0047(6)
C23 0.0417(9) 0.0509(9) 0.0462(9) 0.0030(7) -0.0011(7) 0.0091(7)
N1 0.0371(6) 0.0279(6) 0.0479(7) 0.0032(5) -0.0029(5) 0.0012(5)
N2 0.0398(7) 0.0265(6) 0.0482(7) 0.0024(5) -0.0034(5) -0.0012(5)

loop_
_atom_type_symbol
_atom_type_description
_atom_type_scat_dispersion_real
_atom_type_scat_dispersion_imag
_atom_type_scat_source
C C 0.0181 0.0091 'International Tables Vol C Tables 4.2.6.8 and 6.1.1.4'
H H 0.0000 0.0000 'International Tables Vol C Tables 4.2.6.8 and 6.1.1.4'
N N 0.0311 0.0180 'International Tables Vol C Tables 4.2.6.8 and 6.1.1.4'

loop_
_geom_angle_atom_site_label_1
_geom_angle_atom_site_label_2
_geom_angle_atom_site_label_3
_geom_angle
C2 C1 C6 118.09(14)
C2 C1 H1 121.0
C6 C1 H1 121.0
C1 C2 C3 121.16(15)
C1 C2 H2 119.4
C3 C2 H2 119.4
C4 C3 C2 121.70(14)
C4 C3 H3 119.1
C2 C3 H3 119.1
C3 C4 C5 116.76(14)
C3 C4 H4 121.6
C5 C4 H4 121.6
N2 C5 C4 132.12(13)
N2 C5 C6 105.58(12)
C4 C5 C6 122.27(14)
C1 C6 N1 130.43(13)
C1 C6 C5 119.99(13)
N1 C6 C5 109.55(12)
N1 C7 N2 112.56(12)
N1 C7 C8 125.57(12)
N2 C7 C8 121.65(13)
C9 C8 C21 119.66(14)
C9 C8 C7 117.51(13)
C21 C8 C7 122.77(13)
C10 C9 C8 121.64(15)
C10 C9 H9 119.2
C8 C9 H9 119.2
C9 C10 C11 120.55(15)
C9 C10 H10 119.7
C11 C10 H10 119.7
C10 C11 C22 118.98(14)
C10 C11 C12 122.07(15)
C22 C11 C12 118.95(15)
C13 C12 C11 121.17(17)
C13 C12 H12 119.4
C11 C12 H12 119.4
C12 C13 C14 121.58(17)
C12 C13 H13 119.2
C14 C13 H13 119.2
C15 C14 C23 118.64(18)
C15 C14 C13 122.53(18)
C23 C14 C13 118.83(16)
C16 C15 C14 121.06(18)
C16 C15 H15 119.5
C14 C15 H15 119.5
C17 C16 C15 120.59(18)
C17 C16 H16 119.7
C15 C16 H16 119.7
C16 C17 C18 121.0(2)
C16 C17 H17 119.5
C18 C17 H17 119.5
C17 C18 C23 118.97(17)
C17 C18 C19 122.79(17)
C23 C18 C19 118.23(15)
C20 C19 C18 121.97(16)
C20 C19 H19 119.0
C18 C19 H19 119.0
C19 C20 C21 121.33(15)
C19 C20 H20 119.3
C21 C20 H20 119.3
C8 C21 C22 118.52(14)
C8 C21 C20 123.34(14)
C22 C21 C20 118.12(13)
C11 C22 C21 120.52(14)
C11 C22 C23 119.48(14)
C21 C22 C23 120.00(14)
C18 C23 C14 119.75(15)
C18 C23 C22 120.34(14)
C14 C23 C22 119.91(15)
C7 N1 C6 104.99(11)
C7 N2 C5 107.32(12)
C7 N2 H1B 125.9(10)
C5 N2 H1B 126.8(10)

loop_
_geom_bond_atom_site_label_1
_geom_bond_atom_site_label_2
_geom_bond_distance
C1 C2 1.379(2)
C1 C6 1.389(2)
C1 H1 0.9300
C2 C3 1.398(2)
C2 H2 0.9300
C3 C4 1.377(2)
C3 H3 0.9300
C4 C5 1.389(2)
C4 H4 0.9300
C5 N2 1.3740(19)
C5 C6 1.3991(19)
C6 N1 1.3898(18)
C7 N1 1.3260(18)
C7 N2 1.3589(17)
C7 C8 1.472(2)
C8 C9 1.394(2)
C8 C21 1.410(2)
C9 C10 1.378(2)
C9 H9 0.9300
C10 C11 1.391(2)
C10 H10 0.9300
C11 C22 1.419(2)
C11 C12 1.434(2)
C12 C13 1.346(3)
C12 H12 0.9300
C13 C14 1.424(3)
C13 H13 0.9300
C14 C15 1.399(3)
C14 C23 1.422(2)
C15 C16 1.376(3)
C15 H15 0.9300
C16 C17 1.375(3)
C16 H16 0.9300
C17 C18 1.397(2)
C17 H17 0.9300
C18 C23 1.415(2)
C18 C19 1.427(2)
C19 C20 1.350(2)
C19 H19 0.9300
C20 C21 1.436(2)
C20 H20 0.9300
C21 C22 1.423(2)
C22 C23 1.427(2)
N2 H1B 0.931(17)

loop_
_geom_hbond_atom_site_label_D
_geom_hbond_atom_site_label_H
_geom_hbond_atom_site_label_A
_geom_hbond_distance_DH
_geom_hbond_distance_HA
_geom_hbond_distance_DA
_geom_hbond_angle_DHA
_geom_hbond_site_symmetry_A
N2 H1B N1 0.931(17) 1.954(18) 2.8638(16) 165.4(15) 8_665

loop_
_geom_torsion_atom_site_label_1
_geom_torsion_atom_site_label_2
_geom_torsion_atom_site_label_3
_geom_torsion_atom_site_label_4
_geom_torsion
C6 C1 C2 C3 -0.8(3)
C1 C2 C3 C4 -0.6(3)
C2 C3 C4 C5 1.8(2)
C3 C4 C5 N2 175.76(15)
C3 C4 C5 C6 -1.7(2)
C2 C1 C6 N1 -176.87(15)
C2 C1 C6 C5 1.0(2)
N2 C5 C6 C1 -177.71(13)
C4 C5 C6 C1 0.3(2)
N2 C5 C6 N1 0.53(16)
C4 C5 C6 N1 178.54(13)
N1 C7 C8 C9 136.27(16)
N2 C7 C8 C9 -37.9(2)
N1 C7 C8 C21 -40.7(2)
N2 C7 C8 C21 145.11(14)
C21 C8 C9 C10 2.4(2)
C7 C8 C9 C10 -174.66(15)
C8 C9 C10 C11 0.8(3)
C9 C10 C11 C22 -3.1(3)
C9 C10 C11 C12 176.71(17)
C10 C11 C12 C13 177.98(18)
C22 C11 C12 C13 -2.2(3)
C11 C12 C13 C14 -0.4(3)
C12 C13 C14 C15 -177.5(2)
C12 C13 C14 C23 2.1(3)
C23 C14 C15 C16 0.0(3)
C13 C14 C15 C16 179.6(2)
C14 C15 C16 C17 0.7(4)
C15 C16 C17 C18 -0.2(4)
C16 C17 C18 C23 -0.9(3)
C16 C17 C18 C19 -179.4(2)
C17 C18 C19 C20 178.33(19)
C23 C18 C19 C20 -0.2(3)
C18 C19 C20 C21 0.4(3)
C9 C8 C21 C22 -3.3(2)
C7 C8 C21 C22 173.68(13)
C9 C8 C21 C20 175.64(15)
C7 C8 C21 C20 -7.4(2)
C19 C20 C21 C8 -179.85(16)
C19 C20 C21 C22 -1.0(2)
C10 C11 C22 C21 2.2(2)
C12 C11 C22 C21 -177.63(15)
C10 C11 C22 C23 -177.09(15)
C12 C11 C22 C23 3.1(2)
C8 C21 C22 C11 1.0(2)
C20 C21 C22 C11 -177.96(14)
C8 C21 C22 C23 -179.77(14)
C20 C21 C22 C23 1.3(2)
C17 C18 C23 C14 1.6(3)
C19 C18 C23 C14 -179.83(17)
C17 C18 C23 C22 -178.05(18)
C19 C18 C23 C22 0.5(3)
C15 C14 C23 C18 -1.1(3)
C13 C14 C23 C18 179.28(17)
C15 C14 C23 C22 178.50(17)
C13 C14 C23 C22 -1.1(3)
C11 C22 C23 C18 178.14(15)
C21 C22 C23 C18 -1.1(2)
C11 C22 C23 C14 -1.5(2)
C21 C22 C23 C14 179.27(15)
N2 C7 N1 C6 0.48(16)
C8 C7 N1 C6 -174.14(13)
C1 C6 N1 C7 177.38(16)
C5 C6 N1 C7 -0.62(16)
N1 C7 N2 C5 -0.16(17)
C8 C7 N2 C5 174.70(12)
C4 C5 N2 C7 -177.96(16)
C6 C5 N2 C7 -0.24(15)
